data_4315483
loop_
_publ_author_name
'Wen-Fu Fu'
'Lin-Fang Jia'
'Wei-Hua Mu'
'Xin Gan'
'Jia-Bing Zhang'
'Ping-Hua Liu'
'Qian-Yong Cao'
'Gui-Ju Zhang'
'Li Quan'
'Xiao-Jun Lv'
'Quan-Qing Xu'

_publ_section_title
;
 Synthesis, Characterization, Photoinduced Isomerization, and
 Spectroscopic Properties of Vinyl-1,8-naphthyridine Derivatives and Their
 Copper(I) Complexes
;
_journal_name_full 'Inorganic Chemistry'
_journal_page_first 4524
_journal_page_last 4533
_journal_paper_doi 10.1021/ic100094y
_journal_volume 49
_journal_year 2010
_chemical_formula_sum 'C19 H22 N4 O4'
_chemical_formula_weight 370.41
_chemical_name_systematic
; 
 ? 
;
_space_group_IT_number 14
_symmetry_cell_setting monoclinic
_symmetry_space_group_name_Hall '-P 2yn'
_symmetry_space_group_name_H-M 'P 1 21/n 1'
_atom_sites_solution_hydrogens geom
_atom_sites_solution_primary direct
_atom_sites_solution_secondary difmap
_audit_creation_method SHELXL-97
_cell_angle_alpha 90.00
_cell_angle_beta 103.784(6)
_cell_angle_gamma 90.00
_cell_formula_units_Z 4
_cell_length_a 7.109(2)
_cell_length_b 19.665(5)
_cell_length_c 13.658(4)
_cell_measurement_reflns_used 1306
_cell_measurement_temperature 293(2)
_cell_measurement_theta_max 23.276
_cell_measurement_theta_min 2.578
_cell_volume 1854.4(9)
_computing_structure_refinement 'SHELXL-97 (Sheldrick, 1997)'
_computing_structure_solution 'SHELXS-97 (Sheldrick, 1990)'
_diffrn_ambient_temperature 293(2)
_diffrn_measured_fraction_theta_full 0.997
_diffrn_measured_fraction_theta_max 0.997
_diffrn_radiation_monochromator graphite
_diffrn_radiation_source 'fine-focus sealed tube'
_diffrn_radiation_type MoK\a
_diffrn_radiation_wavelength 0.71073
_diffrn_reflns_av_R_equivalents 0.0465
_diffrn_reflns_av_sigmaI/netI 0.0611
_diffrn_reflns_limit_h_max 8
_diffrn_reflns_limit_h_min -8
_diffrn_reflns_limit_k_max 21
_diffrn_reflns_limit_k_min -23
_diffrn_reflns_limit_l_max 16
_diffrn_reflns_limit_l_min -10
_diffrn_reflns_number 9523
_diffrn_reflns_theta_full 25.00
_diffrn_reflns_theta_max 25.00
_diffrn_reflns_theta_min 1.85
_exptl_absorpt_coefficient_mu 0.095
_exptl_absorpt_correction_T_max 0.9711
_exptl_absorpt_correction_T_min 0.9603
_exptl_absorpt_correction_type multi-scan
_exptl_absorpt_process_details sadabs
_exptl_crystal_density_diffrn 1.327
_exptl_crystal_density_method 'not measured'
_exptl_crystal_F_000 784
_exptl_crystal_size_max 0.43
_exptl_crystal_size_mid 0.35
_exptl_crystal_size_min 0.31
_refine_diff_density_max 0.320
_refine_diff_density_min -0.208
_refine_diff_density_rms 0.049
_refine_ls_extinction_method none
_refine_ls_goodness_of_fit_ref 1.024
_refine_ls_hydrogen_treatment mixed
_refine_ls_matrix_type full
_refine_ls_number_parameters 254
_refine_ls_number_reflns 3261
_refine_ls_number_restraints 4
_refine_ls_restrained_S_all 1.024
_refine_ls_R_factor_all 0.1104
_refine_ls_R_factor_gt 0.0632
_refine_ls_shift/su_max 0.000
_refine_ls_shift/su_mean 0.000
_refine_ls_structure_factor_coef Fsqd
_refine_ls_weighting_details 'calc w=1/[\s^2^(Fo^2^)+(0.1046P)^2^+0.0745P] where P=(Fo^2^+2Fc^2^)/3'
_refine_ls_weighting_scheme calc
_refine_ls_wR_factor_gt 0.1712
_refine_ls_wR_factor_ref 0.2001
_reflns_number_gt 1880
_reflns_number_total 3261
_reflns_threshold_expression >2sigma(I)
_cod_data_source_file ic100094y_si_001_1.cif
_cod_data_source_block 50127dm
_cod_database_code 4315483

loop_
_symmetry_equiv_pos_as_xyz
'x, y, z'
'-x+1/2, y+1/2, -z+1/2'
'-x, -y, -z'
'x-1/2, -y-1/2, z-1/2'

loop_
_atom_site_label
_atom_site_type_symbol
_atom_site_fract_x
_atom_site_fract_y
_atom_site_fract_z
_atom_site_U_iso_or_equiv
_atom_site_adp_type
_atom_site_occupancy
_atom_site_symmetry_multiplicity
_atom_site_calc_flag
_atom_site_refinement_flags
_atom_site_disorder_assembly
_atom_site_disorder_group
N1 N 0.5875(3) 0.08796(11) 0.48622(18) 0.0419(6) Uani 1 1 d . . .
H1 H 0.5029 0.0664 0.5099 0.050 Uiso 1 1 calc R . .
N2 N 0.4516(3) 0.18418(11) 0.53371(18) 0.0411(6) Uani 1 1 d . . .
N3 N 0.0314(3) 0.34976(12) 0.67457(17) 0.0427(6) Uani 1 1 d . . .
N4 N -0.0871(4) 0.45093(12) 0.71285(19) 0.0510(7) Uani 1 1 d . . .
H4 H -0.0035 0.4663 0.6822 0.061 Uiso 1 1 calc R . .
O1 O 0.7002(3) -0.01226(10) 0.44331(17) 0.0544(6) Uani 1 1 d . . .
O2 O -0.3076(4) 0.48460(13) 0.7967(2) 0.0948(10) Uani 1 1 d . . .
O3 O 0.2090(5) 0.51580(14) 0.6368(2) 0.0923(10) Uani 1 1 d D . .
O4 O 0.0904(4) 0.07672(13) 0.6840(2) 0.0842(9) Uani 1 1 d D . .
C1 C 0.7129(4) 0.05040(14) 0.4476(2) 0.0432(7) Uani 1 1 d . . .
C2 C 0.8574(4) 0.08935(15) 0.4122(2) 0.0526(9) Uani 1 1 d . . .
H2 H 0.9520 0.0665 0.3884 0.063 Uiso 1 1 calc R . .
C3 C 0.8571(4) 0.15674(15) 0.4132(2) 0.0488(8) Uani 1 1 d . . .
H3 H 0.9498 0.1799 0.3883 0.059 Uiso 1 1 calc R . .
C4 C 0.7189(4) 0.19512(14) 0.4514(2) 0.0395(7) Uani 1 1 d . . .
C5 C 0.7049(4) 0.26649(13) 0.4524(2) 0.0405(7) Uani 1 1 d . . .
C6 C 0.5665(4) 0.29369(14) 0.4960(2) 0.0454(8) Uani 1 1 d . . .
H6 H 0.5537 0.3407 0.4983 0.054 Uiso 1 1 calc R . .
C7 C 0.4446(4) 0.25262(14) 0.5370(2) 0.0412(7) Uani 1 1 d . . .
C8 C 0.5850(4) 0.15764(14) 0.4904(2) 0.0377(7) Uani 1 1 d . . .
C9 C 0.8331(4) 0.31108(15) 0.4073(2) 0.0521(9) Uani 1 1 d . . .
H9A H 0.9197 0.2833 0.3803 0.078 Uiso 1 1 calc R . .
H9B H 0.9068 0.3405 0.4584 0.078 Uiso 1 1 calc R . .
H9C H 0.7550 0.3380 0.3543 0.078 Uiso 1 1 calc R . .
C10 C 0.3043(4) 0.28319(14) 0.5865(2) 0.0453(8) Uani 1 1 d . . .
H10 H 0.3027 0.3304 0.5901 0.054 Uiso 1 1 calc R . .
C11 C 0.1788(4) 0.24982(15) 0.6267(2) 0.0438(8) Uani 1 1 d . . .
H11 H 0.1814 0.2026 0.6247 0.053 Uiso 1 1 calc R . .
C12 C 0.0372(4) 0.28163(14) 0.6737(2) 0.0405(7) Uani 1 1 d . . .
C13 C -0.0865(4) 0.24268(15) 0.7147(2) 0.0475(8) Uani 1 1 d . . .
H13 H -0.0807 0.1955 0.7131 0.057 Uiso 1 1 calc R . .
C14 C -0.2187(4) 0.27499(16) 0.7579(2) 0.0523(9) Uani 1 1 d . . .
H14 H -0.3030 0.2494 0.7857 0.063 Uiso 1 1 calc R . .
C15 C -0.2263(4) 0.34393(16) 0.7601(2) 0.0508(8) Uani 1 1 d . . .
H15 H -0.3145 0.3663 0.7893 0.061 Uiso 1 1 calc R . .
C16 C -0.0975(4) 0.38016(15) 0.7170(2) 0.0437(7) Uani 1 1 d . . .
C17 C -0.1872(5) 0.49907(16) 0.7493(3) 0.0582(9) Uani 1 1 d . . .
C18 C -0.1414(5) 0.57122(16) 0.7310(3) 0.0738(11) Uani 1 1 d . . .
H18A H -0.0447 0.5727 0.6925 0.111 Uiso 1 1 calc R . .
H18B H -0.0934 0.5937 0.7944 0.111 Uiso 1 1 calc R . .
H18C H -0.2566 0.5937 0.6943 0.111 Uiso 1 1 calc R . .
C19 C 0.3060(8) 0.4907(3) 0.5708(4) 0.127(2) Uani 1 1 d . . .
H19A H 0.3806 0.5264 0.5503 0.190 Uiso 1 1 calc R . .
H19B H 0.2152 0.4730 0.5128 0.190 Uiso 1 1 calc R . .
H19C H 0.3910 0.4550 0.6024 0.190 Uiso 1 1 calc R . .
H20 H 0.283(5) 0.5320(19) 0.693(2) 0.080 Uiso 1 1 d D . .
H21 H 0.142(4) 0.0648(18) 0.634(2) 0.080 Uiso 1 1 d D . .
H22 H -0.011(4) 0.0498(16) 0.676(2) 0.080 Uiso 1 1 d D . .

loop_
_atom_site_aniso_label
_atom_site_aniso_U_11
_atom_site_aniso_U_22
_atom_site_aniso_U_33
_atom_site_aniso_U_23
_atom_site_aniso_U_13
_atom_site_aniso_U_12
N1 0.0453(14) 0.0304(13) 0.0586(16) 0.0022(12) 0.0296(13) 0.0004(10)
N2 0.0414(14) 0.0360(14) 0.0513(15) -0.0021(11) 0.0214(12) 0.0025(10)
N3 0.0397(14) 0.0418(15) 0.0506(16) -0.0024(12) 0.0189(12) 0.0016(10)
N4 0.0594(17) 0.0386(15) 0.0655(18) -0.0021(13) 0.0359(15) 0.0052(12)
O1 0.0622(14) 0.0306(12) 0.0828(17) 0.0008(11) 0.0421(13) 0.0054(9)
O2 0.105(2) 0.0647(17) 0.147(3) 0.0071(16) 0.093(2) 0.0211(14)
O3 0.112(3) 0.075(2) 0.107(3) -0.0093(18) 0.060(2) -0.0157(16)
O4 0.093(2) 0.0603(17) 0.121(2) -0.0213(15) 0.0679(19) -0.0150(13)
C1 0.0452(17) 0.0353(17) 0.055(2) 0.0036(14) 0.0240(15) 0.0070(13)
C2 0.0499(19) 0.0434(19) 0.076(2) -0.0023(17) 0.0385(17) 0.0038(14)
C3 0.0458(18) 0.0417(18) 0.068(2) 0.0005(16) 0.0307(16) -0.0043(13)
C4 0.0392(16) 0.0389(16) 0.0423(17) -0.0001(14) 0.0135(14) -0.0009(12)
C5 0.0437(17) 0.0338(16) 0.0450(18) 0.0014(13) 0.0128(14) -0.0032(12)
C6 0.0510(18) 0.0308(16) 0.057(2) 0.0004(14) 0.0174(16) 0.0011(13)
C7 0.0454(18) 0.0330(16) 0.0467(19) -0.0030(14) 0.0139(15) 0.0023(12)
C8 0.0404(16) 0.0321(16) 0.0444(17) 0.0001(13) 0.0176(14) 0.0005(12)
C9 0.058(2) 0.0411(18) 0.062(2) 0.0078(16) 0.0239(17) -0.0064(14)
C10 0.0464(18) 0.0321(16) 0.061(2) -0.0030(14) 0.0191(16) 0.0047(13)
C11 0.0464(18) 0.0362(16) 0.0506(19) -0.0039(14) 0.0152(15) 0.0043(13)
C12 0.0400(17) 0.0367(17) 0.0449(18) -0.0028(13) 0.0102(14) 0.0024(12)
C13 0.0486(18) 0.0375(17) 0.059(2) 0.0000(15) 0.0174(16) -0.0036(13)
C14 0.0452(19) 0.054(2) 0.063(2) 0.0033(17) 0.0237(17) -0.0055(14)
C15 0.0440(18) 0.052(2) 0.064(2) -0.0018(17) 0.0276(16) 0.0026(14)
C16 0.0421(17) 0.0428(18) 0.0500(19) -0.0033(15) 0.0185(15) 0.0059(13)
C17 0.065(2) 0.051(2) 0.070(2) 0.0029(17) 0.039(2) 0.0151(16)
C18 0.094(3) 0.046(2) 0.096(3) -0.002(2) 0.051(2) 0.0170(19)
C19 0.167(5) 0.101(4) 0.144(5) -0.013(3) 0.100(4) 0.007(3)

loop_
_atom_type_symbol
_atom_type_description
_atom_type_scat_dispersion_real
_atom_type_scat_dispersion_imag
_atom_type_scat_source
C C 0.0033 0.0016 'International Tables Vol C Tables 4.2.6.8 and 6.1.1.4'
H H 0.0000 0.0000 'International Tables Vol C Tables 4.2.6.8 and 6.1.1.4'
N N 0.0061 0.0033 'International Tables Vol C Tables 4.2.6.8 and 6.1.1.4'
O O 0.0106 0.0060 'International Tables Vol C Tables 4.2.6.8 and 6.1.1.4'

loop_
_geom_angle_atom_site_label_1
_geom_angle_atom_site_label_2
_geom_angle_atom_site_label_3
_geom_angle
_geom_angle_site_symmetry_1
_geom_angle_site_symmetry_3
_geom_angle_publ_flag
C1 N1 C8 125.2(2) . . ?
C1 N1 H1 117.4 . . ?
C8 N1 H1 117.4 . . ?
C8 N2 C7 116.1(2) . . ?
C16 N3 C12 118.5(2) . . ?
C17 N4 C16 130.3(3) . . ?
C17 N4 H4 114.8 . . ?
C16 N4 H4 114.8 . . ?
C19 O3 H20 115(3) . . ?
H21 O4 H22 103(2) . . ?
O1 C1 N1 120.9(3) . . ?
O1 C1 C2 124.0(2) . . ?
N1 C1 C2 115.1(3) . . ?
C3 C2 C1 121.4(3) . . ?
C3 C2 H2 119.3 . . ?
C1 C2 H2 119.3 . . ?
C2 C3 C4 122.3(3) . . ?
C2 C3 H3 118.9 . . ?
C4 C3 H3 118.9 . . ?
C8 C4 C5 117.6(3) . . ?
C8 C4 C3 116.6(3) . . ?
C5 C4 C3 125.8(3) . . ?
C6 C5 C4 116.9(3) . . ?
C6 C5 C9 121.3(3) . . ?
C4 C5 C9 121.9(3) . . ?
C5 C6 C7 121.7(3) . . ?
C5 C6 H6 119.1 . . ?
C7 C6 H6 119.1 . . ?
N2 C7 C6 122.2(3) . . ?
N2 C7 C10 117.4(2) . . ?
C6 C7 C10 120.3(3) . . ?
N2 C8 N1 115.2(2) . . ?
N2 C8 C4 125.4(3) . . ?
N1 C8 C4 119.4(2) . . ?
C5 C9 H9A 109.5 . . ?
C5 C9 H9B 109.5 . . ?
H9A C9 H9B 109.5 . . ?
C5 C9 H9C 109.5 . . ?
H9A C9 H9C 109.5 . . ?
H9B C9 H9C 109.5 . . ?
C11 C10 C7 126.0(3) . . ?
C11 C10 H10 117.0 . . ?
C7 C10 H10 117.0 . . ?
C10 C11 C12 125.0(3) . . ?
C10 C11 H11 117.5 . . ?
C12 C11 H11 117.5 . . ?
N3 C12 C13 121.8(3) . . ?
N3 C12 C11 117.3(3) . . ?
C13 C12 C11 120.9(3) . . ?
C14 C13 C12 118.8(3) . . ?
C14 C13 H13 120.6 . . ?
C12 C13 H13 120.6 . . ?
C15 C14 C13 120.3(3) . . ?
C15 C14 H14 119.8 . . ?
C13 C14 H14 119.8 . . ?
C14 C15 C16 117.8(3) . . ?
C14 C15 H15 121.1 . . ?
C16 C15 H15 121.1 . . ?
N3 C16 N4 112.3(3) . . ?
N3 C16 C15 122.7(3) . . ?
N4 C16 C15 124.9(3) . . ?
O2 C17 N4 121.9(3) . . ?
O2 C17 C18 121.2(3) . . ?
N4 C17 C18 116.8(3) . . ?
C17 C18 H18A 109.5 . . ?
C17 C18 H18B 109.5 . . ?
H18A C18 H18B 109.5 . . ?
C17 C18 H18C 109.5 . . ?
H18A C18 H18C 109.5 . . ?
H18B C18 H18C 109.5 . . ?
O3 C19 H19A 109.5 . . ?
O3 C19 H19B 109.5 . . ?
H19A C19 H19B 109.5 . . ?
O3 C19 H19C 109.5 . . ?
H19A C19 H19C 109.5 . . ?
H19B C19 H19C 109.5 . . ?

loop_
_geom_bond_atom_site_label_1
_geom_bond_atom_site_label_2
_geom_bond_distance
_geom_bond_site_symmetry_2
_geom_bond_publ_flag
N1 C1 1.357(3) . ?
N1 C8 1.372(3) . ?
N1 H1 0.8600 . ?
N2 C8 1.337(3) . ?
N2 C7 1.348(3) . ?
N3 C16 1.336(3) . ?
N3 C12 1.340(4) . ?
N4 C17 1.349(4) . ?
N4 C16 1.395(4) . ?
N4 H4 0.8600 . ?
O1 C1 1.236(3) . ?
O2 C17 1.223(4) . ?
O3 C19 1.352(5) . ?
O3 H20 0.876(18) . ?
O4 H21 0.879(17) . ?
O4 H22 0.881(17) . ?
C1 C2 1.453(4) . ?
C2 C3 1.325(4) . ?
C2 H2 0.9300 . ?
C3 C4 1.432(4) . ?
C3 H3 0.9300 . ?
C4 C8 1.406(4) . ?
C4 C5 1.407(4) . ?
C5 C6 1.374(4) . ?
C5 C9 1.499(4) . ?
C6 C7 1.395(4) . ?
C6 H6 0.9300 . ?
C7 C10 1.461(4) . ?
C9 H9A 0.9600 . ?
C9 H9B 0.9600 . ?
C9 H9C 0.9600 . ?
C10 C11 1.327(4) . ?
C10 H10 0.9300 . ?
C11 C12 1.458(4) . ?
C11 H11 0.9300 . ?
C12 C13 1.381(4) . ?
C13 C14 1.378(4) . ?
C13 H13 0.9300 . ?
C14 C15 1.357(4) . ?
C14 H14 0.9300 . ?
C15 C16 1.396(4) . ?
C15 H15 0.9300 . ?
C17 C18 1.490(5) . ?
C18 H18A 0.9600 . ?
C18 H18B 0.9600 . ?
C18 H18C 0.9600 . ?
C19 H19A 0.9600 . ?
C19 H19B 0.9600 . ?
C19 H19C 0.9600 . ?

loop_
_cod_related_entry_id
_cod_related_entry_database
_cod_related_entry_code
1 ChemSpider 30660975
